data_7120568
loop_
_publ_author_name
'Wang, Chengyuan'
'Nakamura, Hiroshi'
'Sugino, Hiroyoshi'
'Takimiya, Kazuo'

_publ_section_title
;
 Methylthionated benzo[1,2-b:4,5-b&#x2032;]dithiophenes: a model study to
 control packing structures and molecular orientation in thienoacene-based
 organic semiconductors
;
_journal_name_full 'Chem. Commun.'
_journal_paper_doi 10.1039/C7CC04998F
_journal_year 2017
_chemical_formula_moiety 'C12 H10 S4'
_chemical_formula_sum 'C12 H10 S4'
_chemical_formula_weight 282.45
_space_group_crystal_system monoclinic
_space_group_IT_number 14
_space_group_name_Hall '-P 2ybc'
_space_group_name_H-M_alt 'P 1 21/c 1'
_symmetry_space_group_name_Hall '-P 2ybc'
_symmetry_space_group_name_H-M 'P 1 21/c 1'
_atom_sites_solution_hydrogens geom
_atom_sites_solution_primary direct
_atom_sites_solution_secondary difmap
_audit_update_record
;
2017-06-27 deposited with the CCDC.
2017-08-04 downloaded from the CCDC.
;
_cell_angle_alpha 90.0000
_cell_angle_beta 91.6704(19)
_cell_angle_gamma 90.0000
_cell_formula_units_Z 2
_cell_length_a 9.6642(3)
_cell_length_b 5.65404(18)
_cell_length_c 11.1188(4)
_cell_measurement_reflns_used 7247
_cell_measurement_temperature 93
_cell_measurement_theta_max 68.18
_cell_measurement_theta_min 4.58
_cell_volume 607.29(3)
_computing_cell_refinement 'RAPID AUTO'
_computing_data_collection 'RAPID AUTO (Rigaku, ????)'
_computing_data_reduction 'RAPID AUTO'
_computing_molecular_graphics 'CrystalStructure 4.2.1'
_computing_publication_material 'CrystalStructure 4.2.1 (Rigaku, 2016)'
_computing_structure_refinement 'SHELXL Version 2014/7 (Sheldrick, 2008)'
_computing_structure_solution 'SIR2011 (Burla, et al., 2012)'
_diffrn_ambient_temperature 93
_diffrn_detector_area_resol_mean 10.000
_diffrn_measured_fraction_theta_full 1.000
_diffrn_measured_fraction_theta_max 1.000
_diffrn_measurement_device_type 'Rigaku R-AXIS RAPID'
_diffrn_measurement_method \w
_diffrn_radiation_type 'Cu K\a'
_diffrn_radiation_wavelength 1.54187
_diffrn_reflns_av_R_equivalents 0.0812
_diffrn_reflns_Laue_measured_fraction_full 1.000
_diffrn_reflns_Laue_measured_fraction_max 1.000
_diffrn_reflns_limit_h_max 11
_diffrn_reflns_limit_h_min -11
_diffrn_reflns_limit_k_max 6
_diffrn_reflns_limit_k_min -6
_diffrn_reflns_limit_l_max 13
_diffrn_reflns_limit_l_min -13
_diffrn_reflns_number 10083
_diffrn_reflns_point_group_measured_fraction_full 1.000
_diffrn_reflns_point_group_measured_fraction_max 1.000
_diffrn_reflns_theta_full 67.687
_diffrn_reflns_theta_max 68.211
_diffrn_reflns_theta_min 4.577
_diffrn_standards_number 0
_exptl_absorpt_coefficient_mu 6.900
_exptl_absorpt_correction_T_max 0.933
_exptl_absorpt_correction_T_min 0.754
_exptl_absorpt_correction_type multi-scan
_exptl_absorpt_process_details 'ABSCOR (Rigaku, 1995)'
_exptl_crystal_colour colorless
_exptl_crystal_density_diffrn 1.544
_exptl_crystal_density_method 'not measured'
_exptl_crystal_description platelet
_exptl_crystal_F_000 292.00
_exptl_crystal_size_max 0.500
_exptl_crystal_size_mid 0.100
_exptl_crystal_size_min 0.010
_refine_diff_density_max 0.31
_refine_diff_density_min -0.27
_refine_ls_extinction_coef 0.0104(17)
_refine_ls_extinction_method SHELXL
_refine_ls_goodness_of_fit_ref 1.086
_refine_ls_hydrogen_treatment constr
_refine_ls_number_parameters 74
_refine_ls_number_reflns 1110
_refine_ls_number_restraints 0
_refine_ls_R_factor_all 0.0431
_refine_ls_R_factor_gt 0.0397
_refine_ls_shift/su_max 0.000
_refine_ls_structure_factor_coef Fsqd
_refine_ls_weighting_details 'w = 1/[\s^2^(Fo^2^)+(0.0703P)^2^+0.0418P] where P=(Fo^2^+2Fc^2^)/3'
_refine_ls_weighting_scheme calc
_refine_ls_wR_factor_gt 0.1088
_refine_ls_wR_factor_ref 0.1126
_reflns_Friedel_coverage 0.000
_reflns_number_gt 973
_reflns_number_total 1110
_reflns_threshold_expression F^2^>2.0\s(F^2^)
_cod_data_source_file c7cc04998f2.cif
_cod_data_source_block 160314-syn-MeS-BDT
_cod_original_cell_volume 607.30(3)
_cod_database_code 7120568

loop_
_space_group_symop_id
_space_group_symop_operation_xyz
1 +X,+Y,+Z
2 -X,1/2+Y,1/2-Z
3 -X,-Y,-Z
4 +X,-1/2-Y,-1/2+Z

loop_
_atom_site_label
_atom_site_type_symbol
_atom_site_fract_x
_atom_site_fract_y
_atom_site_fract_z
_atom_site_U_iso_or_equiv
_atom_site_adp_type
_atom_site_occupancy
_atom_site_site_symmetry_order
_atom_site_calc_flag
_atom_site_refinement_flags_posn
_atom_site_refinement_flags_adp
S1 S 0.74202(6) 0.26453(9) 0.37780(5) 0.0447(3) Uani 1 1 d . .
S2 S 0.60362(6) 0.49959(10) 0.16800(5) 0.0481(3) Uani 1 1 d . .
C1 C 0.7392(2) 0.5001(3) 0.27521(19) 0.0382(5) Uani 1 1 d . .
C2 C 1.0464(2) 0.7135(4) 0.4461(2) 0.0403(5) Uani 1 1 d . .
H2 H 1.0783 0.8557 0.4108 0.048 Uiso 1 1 calc R U
C3 C 0.9320(2) 0.5926(4) 0.39689(17) 0.0373(5) Uani 1 1 d . .
C4 C 0.8447(2) 0.6564(4) 0.29477(18) 0.0396(5) Uani 1 1 d . .
H4 H 0.8591 0.7924 0.2465 0.048 Uiso 1 1 calc R U
C5 C 0.88827(19) 0.3797(4) 0.45247(18) 0.0370(5) Uani 1 1 d . .
C6 C 0.6407(3) 0.7635(4) 0.0855(2) 0.0549(7) Uani 1 1 d . .
H6A H 0.5707 0.7849 0.0209 0.066 Uiso 1 1 calc R U
H6B H 0.6394 0.8999 0.1398 0.066 Uiso 1 1 calc R U
H6C H 0.7324 0.7499 0.0507 0.066 Uiso 1 1 calc R U

loop_
_atom_site_aniso_label
_atom_site_aniso_U_11
_atom_site_aniso_U_22
_atom_site_aniso_U_33
_atom_site_aniso_U_23
_atom_site_aniso_U_13
_atom_site_aniso_U_12
S1 0.0446(4) 0.0403(4) 0.0491(4) 0.0031(2) 0.0015(3) -0.0092(2)
S2 0.0477(4) 0.0523(5) 0.0441(4) 0.0025(2) -0.0001(3) -0.0075(2)
C1 0.0403(11) 0.0396(13) 0.0352(12) -0.0010(8) 0.0074(9) 0.0024(8)
C2 0.0425(12) 0.0335(11) 0.0456(13) 0.0022(9) 0.0105(9) -0.0052(8)
C3 0.0381(11) 0.0343(11) 0.0400(12) 0.0000(9) 0.0122(9) 0.0001(9)
C4 0.0403(11) 0.0394(12) 0.0395(11) -0.0016(9) 0.0080(8) 0.0016(9)
C5 0.0350(10) 0.0345(11) 0.0422(11) -0.0016(9) 0.0102(8) -0.0035(8)
C6 0.0543(15) 0.0625(17) 0.0481(14) 0.0121(11) 0.0053(11) -0.0036(11)

loop_
_atom_type_symbol
_atom_type_description
_atom_type_scat_dispersion_real
_atom_type_scat_dispersion_imag
_atom_type_scat_source
C C 0.0181 0.0091
;
International Tables for Crystallography
(Vol. C, Tables 4.2.6.8 and 6.1.1.4)
;
H H 0.0000 0.0000
;
International Tables for Crystallography
(Vol. C, Table 6.1.1.4)
;
S S 0.3331 0.5567
;
International Tables for Crystallography
(Vol. C, Tables 4.2.6.8 and 6.1.1.4)
;

loop_
_geom_angle_atom_site_label_1
_geom_angle_atom_site_label_2
_geom_angle_atom_site_label_3
_geom_angle
_geom_angle_site_symmetry_1
C5 S1 C1 91.31(10) .
C1 S2 C6 100.99(11) .
C4 C1 S2 130.81(17) .
C4 C1 S1 113.08(16) .
S2 C1 S1 116.11(12) .
C5 C2 C3 118.1(2) 3_766
C5 C2 H2 121.0 3_766
C3 C2 H2 121.0 .
C2 C3 C5 119.01(18) .
C2 C3 C4 128.6(2) .
C5 C3 C4 112.33(17) .
C1 C4 C3 112.42(19) .
C1 C4 H4 123.8 .
C3 C4 H4 123.8 .
C2 C5 C3 122.89(18) 3_766
C2 C5 S1 126.24(17) 3_766
C3 C5 S1 110.84(15) .
S2 C6 H6A 109.5 .
S2 C6 H6B 109.5 .
H6A C6 H6B 109.5 .
S2 C6 H6C 109.5 .
H6A C6 H6C 109.5 .
H6B C6 H6C 109.5 .

loop_
_geom_bond_atom_site_label_1
_geom_bond_atom_site_label_2
_geom_bond_distance
_geom_bond_site_symmetry_2
S1 C5 1.744(2) .
S1 C1 1.753(2) .
S2 C1 1.746(2) .
S2 C6 1.793(2) .
C1 C4 1.362(3) .
C2 C5 1.380(3) 3_766
C2 C3 1.398(3) .
C2 H2 0.9500 .
C3 C5 1.423(3) .
C3 C4 1.441(3) .
C4 H4 0.9500 .
C5 C2 1.380(3) 3_766
C6 H6A 0.9800 .
C6 H6B 0.9800 .
C6 H6C 0.9800 .

loop_
_geom_torsion_atom_site_label_1
_geom_torsion_atom_site_label_2
_geom_torsion_atom_site_label_3
_geom_torsion_atom_site_label_4
_geom_torsion
_geom_torsion_site_symmetry_1
_geom_torsion_site_symmetry_4
C6 S2 C1 C4 0.9(2) . .
C6 S2 C1 S1 179.87(13) . .
C5 S1 C1 C4 0.97(17) . .
C5 S1 C1 S2 -178.17(12) . .
C5 C2 C3 C5 -0.3(3) 3_766 .
C5 C2 C3 C4 177.99(19) 3_766 .
S2 C1 C4 C3 177.89(15) . .
S1 C1 C4 C3 -1.1(2) . .
C2 C3 C4 C1 -177.7(2) . .
C5 C3 C4 C1 0.6(3) . .
C2 C3 C5 C2 0.3(3) . 3_766
C4 C3 C5 C2 -178.25(18) . 3_766
C2 C3 C5 S1 178.63(15) . .
C4 C3 C5 S1 0.1(2) . .
C1 S1 C5 C2 177.70(19) . 3_766
C1 S1 C5 C3 -0.58(16) . .
